data_7715401
loop_
_publ_author_name
'Werner, Luis'
'Hagn, Julika'
'Gerstner, Alexander'
'Radius, Udo'

_publ_section_title
;
 NHC-ligated indenyl- and fluorenyl-substituted Alanes and Gallanes:
 synthons towards indenyl- and fluorenyl-bridged
 (AlC)<sub><i>n</i></sub>-heterocycles (<i>n</i> = 2,3).
;
_journal_issue 13
_journal_name_full 'Dalton transactions (Cambridge, England : 2003)'
_journal_page_first 5932
_journal_page_last 5946
_journal_paper_doi 10.1039/d4dt00244j
_journal_volume 53
_journal_year 2024
_chemical_absolute_configuration unknown
_chemical_formula_moiety 'C20 H23 Al N2'
_chemical_formula_sum 'C20 H23 Al N2'
_chemical_formula_weight 318.38
_space_group_crystal_system orthorhombic
_space_group_IT_number 19
_space_group_name_Hall 'P 2ac 2ab'
_space_group_name_H-M_alt 'P 21 21 21'
_atom_sites_solution_hydrogens mixed
_atom_sites_solution_primary dual
_atom_sites_solution_secondary difmap
_audit_creation_method SHELXL-2018/3
_audit_update_record
;
2024-01-25 deposited with the CCDC.	2024-03-04 downloaded from the CCDC.
;
_cell_angle_alpha 90
_cell_angle_beta 90
_cell_angle_gamma 90
_cell_formula_units_Z 4
_cell_length_a 8.4966(2)
_cell_length_b 13.6726(3)
_cell_length_c 15.2417(3)
_cell_measurement_reflns_used 5851
_cell_measurement_temperature 100.01(10)
_cell_measurement_theta_max 76.6960
_cell_measurement_theta_min 4.3800
_cell_volume 1770.64(7)
_computing_cell_refinement 'CrysAlisPro 1.171.40.53 (Rigaku OD, 2019)'
_computing_data_collection 'CrysAlisPro 1.171.40.53 (Rigaku OD, 2019)'
_computing_data_reduction 'CrysAlisPro 1.171.40.53 (Rigaku OD, 2019)'
_computing_molecular_graphics 'ShelXLe (Huebschle et all, 2011)'
_computing_publication_material 'SHELXL-2014/6 (Sheldrick, 2014)'
_computing_structure_refinement 'SHELXL-2019/3 (Sheldrick, 2019)'
_computing_structure_solution 'SHELXT 2014/5 (Sheldrick, 2014)'
_diffrn_ambient_temperature 100(2)
_diffrn_detector_area_resol_mean 10.0000
_diffrn_measured_fraction_theta_full 0.999
_diffrn_measured_fraction_theta_max 0.976
_diffrn_measurement_device_type 'XtaLAB Synergy, Dualflex, HyPix'
_diffrn_measurement_method '\w scans'
_diffrn_radiation_type CuK\a
_diffrn_radiation_wavelength 1.54184
_diffrn_reflns_av_R_equivalents 0.0404
_diffrn_reflns_av_unetI/netI 0.0412
_diffrn_reflns_Laue_measured_fraction_full 0.999
_diffrn_reflns_Laue_measured_fraction_max 0.976
_diffrn_reflns_limit_h_max 10
_diffrn_reflns_limit_h_min -10
_diffrn_reflns_limit_k_max 17
_diffrn_reflns_limit_k_min -15
_diffrn_reflns_limit_l_max 18
_diffrn_reflns_limit_l_min -17
_diffrn_reflns_number 10475
_diffrn_reflns_point_group_measured_fraction_full 0.955
_diffrn_reflns_point_group_measured_fraction_max 0.919
_diffrn_reflns_theta_full 72.000
_diffrn_reflns_theta_max 77.485
_diffrn_reflns_theta_min 4.344
_diffrn_source 'micro-focus sealed X-ray tube'
_exptl_absorpt_coefficient_mu 0.989
_exptl_absorpt_correction_T_max 1.000
_exptl_absorpt_correction_T_min 0.518
_exptl_absorpt_correction_type gaussian
_exptl_absorpt_process_details
;
CrysAlisPro 1.171.41.73a (Rigaku Oxford Diffraction, 2020)
Numerical absorption correction based on gaussian integration over
a multifaceted crystal model
Empirical absorption correction using spherical harmonics,
implemented in SCALE3 ABSPACK scaling algorithm.
;
_exptl_crystal_colour colourless
_exptl_crystal_density_diffrn 1.194
_exptl_crystal_description block
_exptl_crystal_F_000 680
_exptl_crystal_size_max 0.280
_exptl_crystal_size_mid 0.110
_exptl_crystal_size_min 0.090
_refine_diff_density_max 0.175
_refine_diff_density_min -0.296
_refine_diff_density_rms 0.042
_refine_ls_abs_structure_details
;
 Flack x determined using 1247 quotients [(I+)-(I-)]/[(I+)+(I-)]
 (Parsons, Flack and Wagner, Acta Cryst. B69 (2013) 249-259).
;
_refine_ls_abs_structure_Flack 0.01(2)
_refine_ls_extinction_method none
_refine_ls_goodness_of_fit_ref 1.066
_refine_ls_hydrogen_treatment mixed
_refine_ls_matrix_type full
_refine_ls_number_parameters 220
_refine_ls_number_reflns 3464
_refine_ls_number_restraints 0
_refine_ls_restrained_S_all 1.066
_refine_ls_R_factor_all 0.0385
_refine_ls_R_factor_gt 0.0358
_refine_ls_shift/su_max 0.000
_refine_ls_shift/su_mean 0.000
_refine_ls_structure_factor_coef Fsqd
_refine_ls_weighting_details 'w=1/[\s^2^(Fo^2^)+(0.0426P)^2^+0.4172P] where P=(Fo^2^+2Fc^2^)/3'
_refine_ls_weighting_scheme calc
_refine_ls_wR_factor_gt 0.0909
_refine_ls_wR_factor_ref 0.0927
_reflns_Friedel_coverage 0.643
_reflns_Friedel_fraction_full 0.895
_reflns_Friedel_fraction_max 0.842
_reflns_number_gt 3263
_reflns_number_total 3464
_reflns_threshold_expression 'I > 2\s(I)'
_cod_data_source_file d4dt00244j2.cif
_cod_data_source_block compound_6
_cod_depositor_comments 'Adding full bibliography for 7715387--7715402.cif.'
_cod_database_code 7715401
_shelx_shelxl_version_number 2018/3
_shelx_space_group_comment
;
The symmetry employed for this shelxl refinement is uniquely defined
by the following loop, which should always be used as a source of
symmetry information in preference to the above space-group names.
They are only intended as comments.
;
_shelx_estimated_absorpt_t_min 0.769
_shelx_estimated_absorpt_t_max 0.916

loop_
_space_group_symop_operation_xyz
'x, y, z'
'-x+1/2, -y, z+1/2'
'-x, y+1/2, -z+1/2'
'x+1/2, -y+1/2, -z'

loop_
_atom_site_label
_atom_site_type_symbol
_atom_site_fract_x
_atom_site_fract_y
_atom_site_fract_z
_atom_site_U_iso_or_equiv
_atom_site_adp_type
_atom_site_occupancy
_atom_site_site_symmetry_order
_atom_site_calc_flag
_atom_site_refinement_flags_posn
_atom_site_refinement_flags_adp
_atom_site_refinement_flags_occupancy
_atom_site_disorder_assembly
_atom_site_disorder_group
Al01 Al 0.29518(9) 0.55374(5) 0.19502(4) 0.02676(18) Uani 1 1 d . . . . .
N002 N 0.4148(2) 0.51099(14) 0.37988(12) 0.0207(4) Uani 1 1 d . . . . .
N003 N 0.6068(2) 0.51086(14) 0.28948(12) 0.0212(4) Uani 1 1 d . . . . .
C004 C 0.4501(3) 0.52480(16) 0.29427(14) 0.0213(4) Uani 1 1 d . . . . .
C005 C 0.6701(3) 0.48853(16) 0.37107(14) 0.0218(5) Uani 1 1 d . . . . .
C006 C 0.5476(3) 0.48831(16) 0.42837(14) 0.0213(4) Uani 1 1 d . . . . .
C007 C 0.5329(3) 0.76655(18) 0.23810(17) 0.0296(5) Uani 1 1 d . . . . .
C008 C 0.2588(3) 0.52164(19) 0.41862(15) 0.0273(5) Uani 1 1 d . . . . .
H00A H 0.234808 0.463879 0.454250 0.041 Uiso 1 1 calc R U . . .
H00B H 0.180320 0.528083 0.371881 0.041 Uiso 1 1 calc R U . . .
H00C H 0.256581 0.580129 0.455769 0.041 Uiso 1 1 calc R U . . .
C009 C 0.2961(3) 0.70337(18) 0.18121(14) 0.0283(5) Uani 1 1 d . . . . .
H009 H 0.219015 0.727991 0.136854 0.034 Uiso 1 1 calc R U . . .
C00A C 0.7012(3) 0.51939(17) 0.20992(14) 0.0259(5) Uani 1 1 d . . . . .
H00D H 0.770002 0.462181 0.204590 0.039 Uiso 1 1 calc R U . . .
H00E H 0.765400 0.578822 0.212948 0.039 Uiso 1 1 calc R U . . .
H00F H 0.631520 0.522879 0.158763 0.039 Uiso 1 1 calc R U . . .
C00B C 0.4612(3) 0.73005(18) 0.16158(16) 0.0293(5) Uani 1 1 d . . . . .
C00C C 0.2691(3) 0.74194(17) 0.27075(15) 0.0288(5) Uani 1 1 d . . . . .
C00D C 0.5411(3) 0.46608(19) 0.52391(14) 0.0280(5) Uani 1 1 d . . . . .
H00G H 0.648127 0.455958 0.546167 0.042 Uiso 1 1 calc R U . . .
H00H H 0.478801 0.406712 0.533400 0.042 Uiso 1 1 calc R U . . .
H00I H 0.492279 0.520933 0.555067 0.042 Uiso 1 1 calc R U . . .
C00E C 0.4137(3) 0.77402(17) 0.30663(17) 0.0302(5) Uani 1 1 d . . . . .
C00F C 0.1312(3) 0.7464(2) 0.32044(17) 0.0334(6) Uani 1 1 d . . . . .
H00J H 0.033528 0.725985 0.296271 0.040 Uiso 1 1 calc R U . . .
C00G C 0.6936(4) 0.79147(18) 0.23811(19) 0.0365(6) Uani 1 1 d . . . . .
H00K H 0.742815 0.815050 0.289917 0.044 Uiso 1 1 calc R U . . .
C00H C 0.7781(3) 0.7810(2) 0.1615(2) 0.0400(7) Uani 1 1 d . . . . .
H00L H 0.886542 0.797983 0.160523 0.048 Uiso 1 1 calc R U . . .
C00I C 0.5494(3) 0.7194(2) 0.08481(17) 0.0340(6) Uani 1 1 d . . . . .
H00M H 0.502020 0.694456 0.032998 0.041 Uiso 1 1 calc R U . . .
C00J C 0.7063(4) 0.7457(2) 0.08517(19) 0.0385(6) Uani 1 1 d . . . . .
H00N H 0.766360 0.739789 0.032864 0.046 Uiso 1 1 calc R U . . .
C00K C 0.8408(3) 0.4699(2) 0.38414(17) 0.0334(6) Uani 1 1 d . . . . .
H00O H 0.862068 0.460511 0.446764 0.050 Uiso 1 1 calc R U . . .
H00P H 0.901328 0.525940 0.362500 0.050 Uiso 1 1 calc R U . . .
H00Q H 0.871491 0.410992 0.351772 0.050 Uiso 1 1 calc R U . . .
C00L C 0.1398(4) 0.7813(2) 0.40621(19) 0.0390(7) Uani 1 1 d . . . . .
H00R H 0.046612 0.786531 0.440310 0.047 Uiso 1 1 calc R U . . .
C00M C 0.4213(4) 0.80559(19) 0.39351(18) 0.0368(6) Uani 1 1 d . . . . .
H00S H 0.518998 0.824673 0.418554 0.044 Uiso 1 1 calc R U . . .
C00N C 0.2848(4) 0.80872(19) 0.44266(17) 0.0405(7) Uani 1 1 d . . . . .
H00T H 0.289214 0.829765 0.502007 0.049 Uiso 1 1 calc R U . . .
H13 H 0.121(4) 0.518(2) 0.229(2) 0.045(9) Uiso 1 1 d . . . . .
H19 H 0.357(4) 0.509(3) 0.111(2) 0.052(10) Uiso 1 1 d . . . . .

loop_
_atom_site_aniso_label
_atom_site_aniso_U_11
_atom_site_aniso_U_22
_atom_site_aniso_U_33
_atom_site_aniso_U_23
_atom_site_aniso_U_13
_atom_site_aniso_U_12
Al01 0.0243(3) 0.0364(4) 0.0196(3) 0.0009(3) -0.0047(3) 0.0014(3)
N002 0.0172(9) 0.0272(9) 0.0177(8) 0.0004(7) 0.0001(7) -0.0008(8)
N003 0.0203(9) 0.0252(9) 0.0183(9) 0.0008(7) 0.0017(8) 0.0008(7)
C004 0.0189(10) 0.0275(10) 0.0176(10) -0.0006(8) -0.0003(9) 0.0010(9)
C005 0.0209(12) 0.0252(10) 0.0193(10) 0.0009(8) -0.0015(9) -0.0008(9)
C006 0.0206(11) 0.0250(10) 0.0183(10) -0.0001(8) -0.0028(9) -0.0011(9)
C007 0.0269(13) 0.0267(11) 0.0352(13) 0.0085(9) 0.0015(11) 0.0058(10)
C008 0.0202(11) 0.0377(12) 0.0241(11) 0.0020(9) 0.0026(9) 0.0024(10)
C009 0.0238(11) 0.0383(12) 0.0228(11) 0.0075(9) 0.0002(10) 0.0058(11)
C00A 0.0262(11) 0.0310(10) 0.0206(10) 0.0006(9) 0.0075(10) 0.0003(10)
C00B 0.0274(13) 0.0312(12) 0.0293(12) 0.0086(9) 0.0004(11) 0.0062(11)
C00C 0.0301(13) 0.0277(11) 0.0286(12) 0.0064(9) 0.0009(10) 0.0057(10)
C00D 0.0270(12) 0.0374(13) 0.0195(10) 0.0016(9) -0.0022(9) -0.0003(10)
C00E 0.0338(13) 0.0260(11) 0.0309(12) 0.0055(10) -0.0009(12) 0.0043(10)
C00F 0.0309(14) 0.0350(13) 0.0343(14) 0.0086(11) 0.0051(11) 0.0070(11)
C00G 0.0314(14) 0.0277(11) 0.0505(15) 0.0047(11) -0.0051(13) 0.0011(11)
C00H 0.0236(13) 0.0341(13) 0.0621(18) 0.0160(12) 0.0048(13) 0.0016(11)
C00I 0.0323(14) 0.0410(14) 0.0286(12) 0.0123(10) 0.0051(11) 0.0085(12)
C00J 0.0324(14) 0.0402(14) 0.0430(14) 0.0177(12) 0.0119(13) 0.0080(13)
C00K 0.0211(12) 0.0461(15) 0.0331(13) 0.0051(11) -0.0015(10) 0.0031(11)
C00L 0.0461(17) 0.0354(13) 0.0354(14) 0.0053(11) 0.0160(13) 0.0105(12)
C00M 0.0463(17) 0.0313(12) 0.0329(13) 0.0024(10) -0.0039(13) 0.0021(12)
C00N 0.062(2) 0.0316(13) 0.0277(12) 0.0018(10) 0.0050(14) 0.0081(14)

loop_
_atom_type_symbol
_atom_type_description
_atom_type_scat_dispersion_real
_atom_type_scat_dispersion_imag
_atom_type_scat_source
C C 0.0181 0.0091 'International Tables Vol C Tables 4.2.6.8 and 6.1.1.4'
H H 0.0000 0.0000 'International Tables Vol C Tables 4.2.6.8 and 6.1.1.4'
N N 0.0311 0.0180 'International Tables Vol C Tables 4.2.6.8 and 6.1.1.4'
Al Al 0.2130 0.2455 'International Tables Vol C Tables 4.2.6.8 and 6.1.1.4'

loop_
_geom_angle_atom_site_label_1
_geom_angle_atom_site_label_2
_geom_angle_atom_site_label_3
_geom_angle
_geom_angle_site_symmetry_1
_geom_angle_site_symmetry_3
_geom_angle_publ_flag
C004 Al01 C009 105.40(10) . . ?
C004 Al01 H13 106.8(11) . . ?
C009 Al01 H13 109.6(11) . . ?
C004 Al01 H19 108.9(14) . . ?
C009 Al01 H19 108.4(13) . . ?
H13 Al01 H19 117.1(18) . . ?
C004 N002 C006 111.44(19) . . ?
C004 N002 C008 125.36(19) . . ?
C006 N002 C008 123.17(18) . . ?
C004 N003 C005 111.45(18) . . ?
C004 N003 C00A 125.26(19) . . ?
C005 N003 C00A 123.28(19) . . ?
N003 C004 N002 104.61(19) . . ?
N003 C004 Al01 128.60(16) . . ?
N002 C004 Al01 126.73(17) . . ?
C006 C005 N003 106.20(19) . . ?
C006 C005 C00K 131.4(2) . . ?
N003 C005 C00K 122.4(2) . . ?
C005 C006 N002 106.31(19) . . ?
C005 C006 C00D 131.1(2) . . ?
N002 C006 C00D 122.6(2) . . ?
C00G C007 C00B 120.4(2) . . ?
C00G C007 C00E 131.0(3) . . ?
C00B C007 C00E 108.5(2) . . ?
N002 C008 H00A 109.5 . . ?
N002 C008 H00B 109.5 . . ?
H00A C008 H00B 109.5 . . ?
N002 C008 H00C 109.5 . . ?
H00A C008 H00C 109.5 . . ?
H00B C008 H00C 109.5 . . ?
C00B C009 C00C 104.2(2) . . ?
C00B C009 Al01 105.65(17) . . ?
C00C C009 Al01 105.03(15) . . ?
C00B C009 H009 113.7 . . ?
C00C C009 H009 113.7 . . ?
Al01 C009 H009 113.7 . . ?
N003 C00A H00D 109.5 . . ?
N003 C00A H00E 109.5 . . ?
H00D C00A H00E 109.5 . . ?
N003 C00A H00F 109.5 . . ?
H00D C00A H00F 109.5 . . ?
H00E C00A H00F 109.5 . . ?
C00I C00B C007 119.9(3) . . ?
C00I C00B C009 130.7(2) . . ?
C007 C00B C009 109.3(2) . . ?
C00F C00C C00E 120.4(2) . . ?
C00F C00C C009 130.2(2) . . ?
C00E C00C C009 109.4(2) . . ?
C006 C00D H00G 109.5 . . ?
C006 C00D H00H 109.5 . . ?
H00G C00D H00H 109.5 . . ?
C006 C00D H00I 109.5 . . ?
H00G C00D H00I 109.5 . . ?
H00H C00D H00I 109.5 . . ?
C00M C00E C00C 120.2(3) . . ?
C00M C00E C007 132.0(3) . . ?
C00C C00E C007 107.7(2) . . ?
C00L C00F C00C 118.7(3) . . ?
C00L C00F H00J 120.7 . . ?
C00C C00F H00J 120.7 . . ?
C00H C00G C007 118.7(3) . . ?
C00H C00G H00K 120.6 . . ?
C007 C00G H00K 120.6 . . ?
C00G C00H C00J 120.8(3) . . ?
C00G C00H H00L 119.6 . . ?
C00J C00H H00L 119.6 . . ?
C00J C00I C00B 119.2(3) . . ?
C00J C00I H00M 120.4 . . ?
C00B C00I H00M 120.4 . . ?
C00I C00J C00H 120.9(3) . . ?
C00I C00J H00N 119.5 . . ?
C00H C00J H00N 119.5 . . ?
C005 C00K H00O 109.5 . . ?
C005 C00K H00P 109.5 . . ?
H00O C00K H00P 109.5 . . ?
C005 C00K H00Q 109.5 . . ?
H00O C00K H00Q 109.5 . . ?
H00P C00K H00Q 109.5 . . ?
C00F C00L C00N 120.6(3) . . ?
C00F C00L H00R 119.7 . . ?
C00N C00L H00R 119.7 . . ?
C00N C00M C00E 119.1(3) . . ?
C00N C00M H00S 120.5 . . ?
C00E C00M H00S 120.5 . . ?
C00M C00N C00L 121.0(3) . . ?
C00M C00N H00T 119.5 . . ?
C00L C00N H00T 119.5 . . ?

loop_
_geom_bond_atom_site_label_1
_geom_bond_atom_site_label_2
_geom_bond_distance
_geom_bond_site_symmetry_2
_geom_bond_publ_flag
Al01 C004 2.044(2) . ?
Al01 C009 2.057(3) . ?
Al01 H13 1.64(4) . ?
Al01 H19 1.51(3) . ?
N002 C004 1.352(3) . ?
N002 C006 1.384(3) . ?
N002 C008 1.458(3) . ?
N003 C004 1.346(3) . ?
N003 C005 1.389(3) . ?
N003 C00A 1.459(3) . ?
C005 C006 1.359(3) . ?
C005 C00K 1.485(3) . ?
C006 C00D 1.489(3) . ?
C007 C00G 1.407(4) . ?
C007 C00B 1.407(4) . ?
C007 C00E 1.458(4) . ?
C008 H00A 0.9800 . ?
C008 H00B 0.9800 . ?
C008 H00C 0.9800 . ?
C009 C00B 1.480(4) . ?
C009 C00C 1.481(3) . ?
C009 H009 1.0000 . ?
C00A H00D 0.9800 . ?
C00A H00E 0.9800 . ?
C00A H00F 0.9800 . ?
C00B C00I 1.397(4) . ?
C00C C00F 1.396(4) . ?
C00C C00E 1.415(4) . ?
C00D H00G 0.9800 . ?
C00D H00H 0.9800 . ?
C00D H00I 0.9800 . ?
C00E C00M 1.394(4) . ?
C00F C00L 1.394(4) . ?
C00F H00J 0.9500 . ?
C00G C00H 1.378(4) . ?
C00G H00K 0.9500 . ?
C00H C00J 1.400(4) . ?
C00H H00L 0.9500 . ?
C00I C00J 1.381(4) . ?
C00I H00M 0.9500 . ?
C00J H00N 0.9500 . ?
C00K H00O 0.9800 . ?
C00K H00P 0.9800 . ?
C00K H00Q 0.9800 . ?
C00L C00N 1.403(5) . ?
C00L H00R 0.9500 . ?
C00M C00N 1.381(5) . ?
C00M H00S 0.9500 . ?
C00N H00T 0.9500 . ?

loop_
_geom_torsion_atom_site_label_1
_geom_torsion_atom_site_label_2
_geom_torsion_atom_site_label_3
_geom_torsion_atom_site_label_4
_geom_torsion
_geom_torsion_site_symmetry_1
_geom_torsion_site_symmetry_2
_geom_torsion_site_symmetry_3
_geom_torsion_site_symmetry_4
_geom_torsion_publ_flag
C005 N003 C004 N002 0.0(2) . . . . ?
C00A N003 C004 N002 -179.0(2) . . . . ?
C005 N003 C004 Al01 -177.31(16) . . . . ?
C00A N003 C004 Al01 3.7(3) . . . . ?
C006 N002 C004 N003 -0.2(2) . . . . ?
C008 N002 C004 N003 177.7(2) . . . . ?
C006 N002 C004 Al01 177.15(16) . . . . ?
C008 N002 C004 Al01 -5.0(3) . . . . ?
C004 N003 C005 C006 0.2(3) . . . . ?
C00A N003 C005 C006 179.2(2) . . . . ?
C004 N003 C005 C00K -179.9(2) . . . . ?
C00A N003 C005 C00K -0.9(3) . . . . ?
N003 C005 C006 N002 -0.3(2) . . . . ?
C00K C005 C006 N002 179.8(2) . . . . ?
N003 C005 C006 C00D 177.6(2) . . . . ?
C00K C005 C006 C00D -2.3(5) . . . . ?
C004 N002 C006 C005 0.4(3) . . . . ?
C008 N002 C006 C005 -177.6(2) . . . . ?
C004 N002 C006 C00D -177.8(2) . . . . ?
C008 N002 C006 C00D 4.2(3) . . . . ?
C00G C007 C00B C00I -0.7(4) . . . . ?
C00E C007 C00B C00I 177.6(2) . . . . ?
C00G C007 C00B C009 176.0(2) . . . . ?
C00E C007 C00B C009 -5.7(3) . . . . ?
C00C C009 C00B C00I -174.8(3) . . . . ?
Al01 C009 C00B C00I 74.8(3) . . . . ?
C00C C009 C00B C007 8.9(3) . . . . ?
Al01 C009 C00B C007 -101.47(19) . . . . ?
C00B C009 C00C C00F 173.5(2) . . . . ?
Al01 C009 C00C C00F -75.6(3) . . . . ?
C00B C009 C00C C00E -9.1(3) . . . . ?
Al01 C009 C00C C00E 101.81(19) . . . . ?
C00F C00C C00E C00M 3.4(4) . . . . ?
C009 C00C C00E C00M -174.4(2) . . . . ?
C00F C00C C00E C007 -176.3(2) . . . . ?
C009 C00C C00E C007 5.9(3) . . . . ?
C00G C007 C00E C00M -1.8(5) . . . . ?
C00B C007 C00E C00M -179.8(3) . . . . ?
C00G C007 C00E C00C 177.9(3) . . . . ?
C00B C007 C00E C00C -0.2(3) . . . . ?
C00E C00C C00F C00L -1.1(4) . . . . ?
C009 C00C C00F C00L 176.1(2) . . . . ?
C00B C007 C00G C00H 1.1(4) . . . . ?
C00E C007 C00G C00H -176.7(2) . . . . ?
C007 C00G C00H C00J -0.4(4) . . . . ?
C007 C00B C00I C00J -0.4(4) . . . . ?
C009 C00B C00I C00J -176.4(2) . . . . ?
C00B C00I C00J C00H 1.1(4) . . . . ?
C00G C00H C00J C00I -0.7(4) . . . . ?
C00C C00F C00L C00N -1.8(4) . . . . ?
C00C C00E C00M C00N -2.6(4) . . . . ?
C007 C00E C00M C00N 177.0(2) . . . . ?
C00E C00M C00N C00L -0.4(4) . . . . ?
C00F C00L C00N C00M 2.6(4) . . . . ?
